data_4319752
loop_
_publ_author_name
'Yun-Chou Tan'
'Xin-Min Gan'
'Jesse L. Stanchfield'
'Eileen N. Duesler'
'R. T. Paine'

_publ_section_title
;
 Synthesis and Coordination Chemistry of
 1,3-Bis(diphenylphosphinomethyl)benzene P,P'-Dioxide
;
_journal_name_full 'Inorganic Chemistry'
_journal_page_first 2910
_journal_page_last 2913
_journal_paper_doi 10.1021/ic0012367
_journal_volume 40
_journal_year 2001
_chemical_formula_sum 'C65 H60 N3 O14 P4 Y'
_chemical_formula_weight 1319.95
_chemical_name_systematic
; 
 ? 
;
_space_group_IT_number 2
_symmetry_cell_setting triclinic
_symmetry_space_group_name_Hall '-P 1'
_symmetry_space_group_name_H-M 'P -1'
_atom_sites_solution_hydrogens geom
_atom_sites_solution_primary 'Patterson Map interpretation'
_atom_sites_solution_secondary difmap
_audit_creation_method SHELXL
_cell_angle_alpha 78.99(2)
_cell_angle_beta 87.15(2)
_cell_angle_gamma 75.48(2)
_cell_formula_units_Z 2
_cell_length_a 10.525(3)
_cell_length_b 13.132(3)
_cell_length_c 25.184(5)
_cell_measurement_reflns_used 72
_cell_measurement_temperature 293(2)
_cell_measurement_theta_max 12.332
_cell_measurement_theta_min 1.666
_cell_volume 3307.6(14)
_computing_cell_refinement 'Siemens XSCANS, 1991'
_computing_data_collection 'Siemens XSCANS, 1991'
_computing_data_reduction 'Siemens XSCANS, 1991'
_computing_molecular_graphics 'Siemens SHELXTL Version 5, 1994'
_computing_publication_material 'Siemens SHELXTL Version 5, 1994'
_computing_structure_refinement 'Siemens SHELXTL Version 5, 1994'
_computing_structure_solution 'Siemens SHELXTL Version 5, 1994'
_diffrn_ambient_temperature 293(2)
_diffrn_measurement_device 'Siemens P4'
_diffrn_measurement_method '\w scans'
_diffrn_radiation_monochromator graphite
_diffrn_radiation_source 'normal-focus sealed tube'
_diffrn_radiation_type MoK\a
_diffrn_radiation_wavelength 0.71073
_diffrn_reflns_av_R_equivalents 0.0890
_diffrn_reflns_av_sigmaI/netI 0.2680
_diffrn_reflns_limit_h_max 12
_diffrn_reflns_limit_h_min -12
_diffrn_reflns_limit_k_max 15
_diffrn_reflns_limit_k_min -15
_diffrn_reflns_limit_l_max 29
_diffrn_reflns_limit_l_min -29
_diffrn_reflns_number 22925
_diffrn_reflns_theta_max 25.00
_diffrn_reflns_theta_min 1.96
_diffrn_standards_decay_% 8.50
_diffrn_standards_interval_count 97
_diffrn_standards_number 3
_exptl_absorpt_coefficient_mu 1.042
_exptl_absorpt_correction_T_max 0.965
_exptl_absorpt_correction_T_min 0.861
_exptl_absorpt_correction_type 'empirical via \y scans'
_exptl_crystal_colour colorless
_exptl_crystal_density_diffrn 1.325
_exptl_crystal_density_method none
_exptl_crystal_description prism
_exptl_crystal_F_000 1364
_exptl_crystal_size_max 0.345
_exptl_crystal_size_mid 0.345
_exptl_crystal_size_min 0.276
_refine_diff_density_max 0.886
_refine_diff_density_min -0.447
_refine_diff_density_rms 0.077
_refine_ls_extinction_method none
_refine_ls_goodness_of_fit_all 1.152
_refine_ls_goodness_of_fit_obs 2.081
_refine_ls_hydrogen_treatment
;
 The hydrogen on O16 was fixed in a reasonable position located in a
 difference map. The hydrogens on O17 and O17' were not seen in the
 difference maps; so the hydrogens on O17,O17' and C66 were not included
 in the refinements; all other hydrogens were included in idealized
 positions [riding model]; all hydrogens were refined with fixed isotropic
 U's set to 1.25U(equiv) or 1.25U(isotropic) of parent atom.
;
_refine_ls_matrix_type full
_refine_ls_number_parameters 763
_refine_ls_number_reflns 11600
_refine_ls_number_restraints 12
_refine_ls_restrained_S_all 1.166
_refine_ls_restrained_S_obs 2.106
_refine_ls_R_factor_all 0.1782
_refine_ls_R_factor_obs 0.0650
_refine_ls_shift/esd_max 0.185
_refine_ls_shift/esd_mean 0.028
_refine_ls_structure_factor_coef Fsqd
_refine_ls_weighting_details 'w=1/[\s^2^(Fo^2^)+(0.0300P)^2^+0.0000P] where P=(Fo^2^+2Fc^2^)/3'
_refine_ls_weighting_scheme calc
_refine_ls_wR_factor_all 0.1599
_refine_ls_wR_factor_obs 0.1514
_reflns_number_observed 3715
_reflns_number_total 11600
_reflns_observed_criterion >2sigma(I)
_cod_data_source_file ic0012367_2.cif
_cod_data_source_block rtp97ga
_cod_depositor_comments
;
The following automatic conversions were performed:

'_symmetry_cell_setting' value 'Triclinic' changed to 'triclinic'
according to the built-in table from CIF Core dictionary named
'cif_core.dic' version 2.4.1 from 2010-06-29.

Automatic conversion script
Id: cif_fix_values 1646 2011-03-28 12:23:43Z adriana 

The following automatic conversions were performed:

'_refine_ls_weighting_scheme' value 'calc
w=1/[\s^2^(Fo^2^)+(0.0300P)^2^+0.0000P] where P=(Fo^2^+2Fc^2^)/3' was
changed to 'calc'. New tag '_refine_ls_weighting_details' was
created. The value of the new tag was set to
'w=1/[\s^2^(Fo^2^)+(0.0300P)^2^+0.0000P] where P=(Fo^2^+2Fc^2^)/3'.

Automatic conversion script
Id: cif_fix_values 3143 2015-03-26 13:38:13Z robertas 
;
_cod_database_code 4319752

loop_
_symmetry_equiv_pos_as_xyz
'x, y, z'
'-x, -y, -z'

loop_
_atom_site_aniso_label
_atom_site_aniso_U_11
_atom_site_aniso_U_22
_atom_site_aniso_U_33
_atom_site_aniso_U_23
_atom_site_aniso_U_13
_atom_site_aniso_U_12
Y 0.0444(6) 0.0445(6) 0.0422(6) -0.0092(5) -0.0021(5) -0.0045(5)
P1 0.062(2) 0.044(2) 0.067(2) -0.003(2) -0.009(2) -0.016(2)
P2 0.045(2) 0.060(2) 0.055(2) -0.011(2) 0.0021(15) -0.0067(15)
P3 0.055(2) 0.061(2) 0.043(2) -0.0153(15) 0.0035(15) -0.0102(15)
P4 0.066(2) 0.061(2) 0.044(2) -0.004(2) -0.003(2) 0.001(2)
O1 0.059(4) 0.029(4) 0.058(4) 0.003(3) -0.015(3) -0.008(3)
O2 0.038(4) 0.054(4) 0.044(4) -0.012(3) 0.011(3) -0.008(3)
O3 0.047(4) 0.056(4) 0.044(4) -0.015(3) 0.013(3) -0.005(3)
O4 0.062(4) 0.059(4) 0.043(4) 0.005(3) -0.009(3) 0.016(3)
C1 0.072(8) 0.036(6) 0.060(8) 0.005(6) -0.022(6) -0.013(6)
C2 0.045(7) 0.107(10) 0.065(8) -0.023(8) -0.006(6) -0.023(8)
C3 0.093(10) 0.027(7) 0.135(12) -0.009(7) -0.050(9) 0.009(7)
C4 0.064(10) 0.152(15) 0.115(13) -0.034(11) 0.020(9) 0.009(10)
C5 0.078(9) 0.067(9) 0.102(10) -0.012(8) -0.020(8) -0.002(8)
C6 0.031(7) 0.065(8) 0.074(8) -0.015(7) -0.003(6) -0.002(6)
C7 0.103(9) 0.044(6) 0.073(8) 0.006(6) -0.043(7) -0.015(6)
C8 0.047(6) 0.067(7) 0.050(6) 0.003(6) 0.000(5) -0.021(5)
C9 0.060(8) 0.041(6) 0.057(8) -0.011(6) 0.009(6) -0.016(6)
C10 0.070(8) 0.096(9) 0.058(8) -0.020(7) 0.010(7) -0.020(8)
C11 0.080(10) 0.091(10) 0.105(11) -0.026(9) -0.001(9) -0.038(8)
C12 0.136(14) 0.071(10) 0.085(12) -0.032(9) 0.042(10) -0.045(10)
C13 0.143(13) 0.071(9) 0.067(10) 0.005(7) 0.017(10) -0.026(10)
C14 0.097(10) 0.068(8) 0.066(9) -0.007(7) 0.008(8) -0.027(7)
C15 0.054(7) 0.043(7) 0.103(10) -0.018(7) 0.010(7) -0.018(6)
C16 0.123(10) 0.050(8) 0.139(11) -0.023(9) 0.032(8) -0.035(8)
C17 0.131(12) 0.046(9) 0.231(20) -0.058(12) 0.075(14) -0.027(8)
C18 0.124(13) 0.171(19) 0.240(25) -0.134(22) 0.079(16) -0.050(14)
C19 0.146(13) 0.123(13) 0.148(15) -0.071(14) 0.032(10) -0.030(13)
C20 0.127(11) 0.075(9) 0.094(10) -0.040(9) 0.022(9) -0.021(8)
C21 0.047(7) 0.054(7) 0.065(7) -0.020(6) -0.004(6) 0.004(6)
C22 0.094(10) 0.074(9) 0.077(9) -0.041(7) 0.031(7) -0.022(7)
C23 0.152(14) 0.094(10) 0.097(10) -0.051(8) 0.018(9) -0.045(10)
C24 0.182(17) 0.077(10) 0.061(9) -0.021(7) 0.028(11) 0.047(11)
C25 0.095(13) 0.178(17) 0.103(12) -0.036(10) -0.045(10) 0.025(11)
C26 0.077(10) 0.137(12) 0.078(9) -0.058(8) -0.003(7) 0.034(8)
C27 0.052(7) 0.046(7) 0.065(8) -0.008(6) 0.014(6) -0.001(6)
C28 0.087(9) 0.082(9) 0.084(9) 0.003(8) 0.033(7) -0.016(7)
C29 0.136(12) 0.092(10) 0.081(10) 0.004(9) 0.041(8) -0.013(10)
C30 0.126(12) 0.111(12) 0.076(10) 0.024(9) 0.050(8) -0.029(10)
C31 0.120(11) 0.058(8) 0.097(10) 0.008(8) 0.008(9) 0.010(8)
C32 0.085(9) 0.092(10) 0.084(9) -0.004(8) 0.018(7) -0.013(8)
C33 0.046(7) 0.071(8) 0.050(7) 0.000(7) -0.006(6) 0.002(6)
C34 0.046(7) 0.098(10) 0.058(8) -0.026(8) -0.005(6) 0.005(7)
C35 0.062(8) 0.095(10) 0.083(10) -0.022(8) 0.003(7) 0.019(7)
C36 0.112(11) 0.075(10) 0.120(12) -0.036(9) -0.024(10) 0.049(8)
C37 0.099(10) 0.101(11) 0.093(11) -0.027(9) -0.016(8) 0.036(8)
C38 0.045(7) 0.096(10) 0.062(8) -0.019(8) -0.008(6) 0.011(7)
C39 0.065(8) 0.100(9) 0.044(7) -0.007(6) 0.011(6) -0.019(6)
C40 0.051(7) 0.083(8) 0.067(8) -0.006(6) -0.020(6) -0.003(6)
C41 0.057(7) 0.051(7) 0.045(7) -0.018(6) 0.004(5) -0.006(6)
C42 0.095(9) 0.078(9) 0.057(8) -0.019(7) -0.002(7) 0.003(7)
C43 0.178(17) 0.064(11) 0.073(11) -0.045(9) -0.041(10) 0.041(9)
C44 0.152(16) 0.049(10) 0.141(17) -0.022(10) -0.022(12) 0.000(9)
C45 0.106(11) 0.078(11) 0.138(13) -0.035(9) 0.028(9) -0.011(8)
C46 0.086(9) 0.048(8) 0.082(9) -0.038(7) 0.012(7) -0.012(7)
C47 0.057(7) 0.055(7) 0.055(7) -0.018(6) -0.004(6) -0.018(6)
C48 0.084(9) 0.086(9) 0.067(8) -0.004(7) 0.017(7) -0.027(7)
C49 0.120(12) 0.116(12) 0.058(9) -0.021(8) 0.027(9) -0.059(10)
C50 0.142(15) 0.077(10) 0.091(12) -0.015(9) -0.035(11) -0.030(11)
C51 0.128(13) 0.069(9) 0.072(10) -0.014(8) -0.009(9) -0.012(8)
C52 0.082(9) 0.062(7) 0.052(8) -0.016(6) -0.015(6) -0.010(6)
C53 0.072(8) 0.060(8) 0.048(7) -0.004(7) -0.014(6) 0.004(6)
C54 0.267(17) 0.053(9) 0.094(12) -0.020(8) -0.060(11) -0.009(10)
C55 0.268(20) 0.079(12) 0.141(16) -0.032(11) -0.068(14) -0.003(13)
C56 0.118(11) 0.085(12) 0.179(18) -0.041(13) -0.038(13) -0.025(9)
C57 0.307(21) 0.082(12) 0.113(14) 0.014(10) 0.034(14) -0.104(13)
C58 0.214(15) 0.109(12) 0.076(11) -0.012(10) 0.026(10) -0.079(12)
C59 0.074(8) 0.060(7) 0.043(7) 0.005(6) -0.007(6) 0.003(6)
C60 0.055(8) 0.154(11) 0.078(9) -0.041(8) 0.005(7) 0.016(8)
C61 0.076(10) 0.209(15) 0.080(10) -0.054(11) 0.009(9) 0.013(9)
C62 0.110(12) 0.135(12) 0.082(11) -0.044(10) 0.005(10) -0.012(10)
C63 0.130(13) 0.144(12) 0.044(8) -0.023(8) -0.004(9) -0.003(10)
C64 0.108(10) 0.115(10) 0.048(8) -0.014(7) 0.004(8) 0.007(8)
N1 0.059(7) 0.071(7) 0.053(7) -0.010(5) 0.001(6) -0.027(6)
O5 0.084(6) 0.138(7) 0.102(6) -0.078(5) 0.012(4) -0.053(5)
O6 0.051(4) 0.070(5) 0.054(4) -0.028(4) 0.005(3) -0.013(3)
O7 0.053(4) 0.074(5) 0.059(5) -0.023(4) 0.001(4) -0.013(4)
N2 0.055(7) 0.055(7) 0.104(9) -0.035(7) -0.014(6) 0.002(6)
O8 0.180(9) 0.106(7) 0.209(10) -0.031(6) -0.096(7) -0.065(6)
O9 0.066(5) 0.045(4) 0.077(5) -0.004(4) 0.002(4) -0.008(4)
O10 0.068(5) 0.043(4) 0.069(5) -0.011(4) -0.015(4) -0.010(4)

loop_
_atom_site_label
_atom_site_type_symbol
_atom_site_fract_x
_atom_site_fract_y
_atom_site_fract_z
_atom_site_U_iso_or_equiv
_atom_site_thermal_displace_type
_atom_site_occupancy
_atom_site_calc_flag
_atom_site_refinement_flags
_atom_site_disorder_group
Y Y 0.10024(8) -0.01061(7) 0.24405(3) 0.0446(3) Uani 1 d . .
P1 P 0.1819(3) -0.2847(2) 0.33097(11) 0.0581(8) Uani 1 d . .
P2 P 0.4351(2) -0.0626(2) 0.17952(10) 0.0545(8) Uani 1 d . .
P3 P -0.1480(3) 0.0977(2) 0.34420(10) 0.0532(7) Uani 1 d . .
P4 P -0.0502(3) 0.1959(2) 0.12491(10) 0.0606(8) Uani 1 d . .
O1 O 0.1491(5) -0.1769(4) 0.2945(2) 0.050(2) Uani 1 d . .
O2 O 0.2990(5) -0.0460(4) 0.2031(2) 0.046(2) Uani 1 d . .
O3 O -0.0484(5) 0.0609(4) 0.3031(2) 0.050(2) Uani 1 d . .
O4 O 0.0111(5) 0.1164(4) 0.1737(2) 0.062(2) Uani 1 d . .
C1 C 0.4628(10) -0.2011(7) 0.3017(4) 0.057(3) Uani 1 d . .
H1 H 0.4009(10) -0.1381(7) 0.3049(4) 0.071 Uiso 1 calc R .
C2 C 0.4516(10) -0.2979(10) 0.3334(4) 0.070(3) Uani 1 d . .
C3 C 0.5508(12) -0.3931(8) 0.3273(5) 0.089(4) Uani 1 d . .
H3 H 0.5462(12) -0.4592(8) 0.3475(5) 0.111 Uiso 1 calc R .
C4 C 0.6486(12) -0.3859(12) 0.2928(5) 0.116(5) Uani 1 d . .
H4 H 0.7142(12) -0.4470(12) 0.2899(5) 0.145 Uiso 1 calc R .
C5 C 0.6548(11) -0.2894(9) 0.2610(5) 0.085(4) Uani 1 d . .
H5 H 0.7220(11) -0.2865(9) 0.2357(5) 0.107 Uiso 1 calc R .
C6 C 0.5627(9) -0.1986(8) 0.2664(4) 0.058(3) Uani 1 d . .
C7 C 0.3290(9) -0.3045(6) 0.3702(3) 0.075(3) Uani 1 d . .
H7A H 0.3152(9) -0.2506(6) 0.3928(3) 0.093 Uiso 1 calc R .
H7B H 0.3453(9) -0.3741(6) 0.3938(3) 0.093 Uiso 1 calc R .
C8 C 0.5624(7) -0.0930(7) 0.2295(3) 0.055(3) Uani 1 d . .
H8A H 0.6470(7) -0.0972(7) 0.2118(3) 0.069 Uiso 1 calc R .
H8B H 0.5474(7) -0.0366(7) 0.2506(3) 0.069 Uiso 1 calc R .
C9 C 0.0469(10) -0.3025(7) 0.3752(4) 0.052(3) Uani 1 d . .
C10 C -0.0758(12) -0.2588(8) 0.3534(4) 0.074(3) Uani 1 d . .
H10 H -0.0871(12) -0.2217(8) 0.3179(4) 0.093 Uiso 1 calc R .
C11 C -0.1844(11) -0.2725(8) 0.3869(6) 0.088(4) Uani 1 d . .
H11 H -0.2692(11) -0.2447(8) 0.3733(6) 0.110 Uiso 1 calc R .
C12 C -0.1651(15) -0.3266(9) 0.4392(6) 0.093(4) Uani 1 d . .
H12 H -0.2373(15) -0.3349(9) 0.4609(6) 0.116 Uiso 1 calc R .
C13 C -0.0424(16) -0.3681(9) 0.4599(5) 0.097(4) Uani 1 d . .
H13 H -0.0307(16) -0.4033(9) 0.4957(5) 0.121 Uiso 1 calc R .
C14 C 0.0612(11) -0.3583(8) 0.4285(5) 0.077(3) Uani 1 d . .
H14 H 0.1451(11) -0.3894(8) 0.4424(5) 0.096 Uiso 1 calc R .
C15 C 0.2173(9) -0.3895(8) 0.2924(5) 0.065(3) Uani 1 d . .
C16 C 0.2340(10) -0.4956(9) 0.3185(5) 0.102(4) Uani 1 d . .
H16 H 0.2246(10) -0.5127(9) 0.3558(5) 0.128 Uiso 1 calc R .
C17 C 0.2659(14) -0.5781(10) 0.2865(7) 0.133(7) Uani 1 d . .
H17 H 0.2791(14) -0.6492(10) 0.3036(7) 0.167 Uiso 1 calc R .
C18 C 0.2770(17) -0.5554(16) 0.2329(8) 0.165(9) Uani 1 d . .
H18 H 0.2960(17) -0.6094(16) 0.2125(8) 0.207 Uiso 1 calc R .
C19 C 0.2594(14) -0.4491(12) 0.2084(6) 0.134(6) Uani 1 d . .
H19 H 0.2667(14) -0.4315(12) 0.1710(6) 0.168 Uiso 1 calc R .
C20 C 0.2318(11) -0.3703(9) 0.2381(5) 0.097(4) Uani 1 d . .
H20 H 0.2224(11) -0.2999(9) 0.2203(5) 0.121 Uiso 1 calc R .
C21 C 0.4726(11) -0.1686(7) 0.1421(4) 0.057(3) Uani 1 d . .
C22 C 0.3725(11) -0.2030(8) 0.1252(4) 0.079(3) Uani 1 d . .
H22 H 0.2864(11) -0.1710(8) 0.1335(4) 0.099 Uiso 1 calc R .
C23 C 0.3967(14) -0.2849(10) 0.0958(4) 0.108(4) Uani 1 d . .
H23 H 0.3282(14) -0.3053(10) 0.0822(4) 0.134 Uiso 1 calc R .
C24 C 0.5280(18) -0.3360(10) 0.0872(5) 0.121(6) Uani 1 d . .
H24 H 0.5479(18) -0.3961(10) 0.0710(5) 0.151 Uiso 1 calc R .
C25 C 0.6266(14) -0.2974(13) 0.1027(6) 0.133(7) Uani 1 d . .
H25 H 0.7130(14) -0.3266(13) 0.0936(6) 0.166 Uiso 1 calc R .
C26 C 0.5984(11) -0.2156(10) 0.1315(4) 0.103(4) Uani 1 d . .
H26 H 0.6663(11) -0.1925(10) 0.1437(4) 0.129 Uiso 1 calc R .
C27 C 0.4518(9) 0.0552(7) 0.1333(4) 0.057(3) Uani 1 d . .
C28 C 0.5112(10) 0.0538(9) 0.0825(5) 0.089(4) Uani 1 d . .
H28 H 0.5488(10) -0.0111(9) 0.0717(5) 0.111 Uiso 1 calc R .
C29 C 0.5139(12) 0.1464(11) 0.0490(5) 0.110(5) Uani 1 d . .
H29 H 0.5541(12) 0.1426(11) 0.0155(5) 0.137 Uiso 1 calc R .
C30 C 0.4631(12) 0.2429(11) 0.0608(5) 0.111(5) Uani 1 d . .
H30 H 0.4672(12) 0.3048(11) 0.0363(5) 0.139 Uiso 1 calc R .
C31 C 0.4039(11) 0.2477(9) 0.1108(5) 0.101(4) Uani 1 d . .
H31 H 0.3658(11) 0.3139(9) 0.1201(5) 0.126 Uiso 1 calc R .
C32 C 0.4010(10) 0.1531(10) 0.1476(4) 0.091(4) Uani 1 d . .
H32 H 0.3646(10) 0.1570(10) 0.1818(4) 0.114 Uiso 1 calc R .
C33 C -0.2867(8) 0.1692(8) 0.2211(4) 0.060(3) Uani 1 d . .
H33 H -0.2517(8) 0.0970(8) 0.2206(4) 0.075 Uiso 1 calc R .
C34 C -0.3331(9) 0.2004(10) 0.2686(4) 0.070(3) Uani 1 d . .
C35 C -0.3881(9) 0.3069(10) 0.2685(5) 0.086(4) Uani 1 d . .
H35 H -0.4193(9) 0.3289(10) 0.3007(5) 0.108 Uiso 1 calc R .
C36 C -0.3980(11) 0.3825(9) 0.2209(6) 0.112(5) Uani 1 d . .
H36 H -0.4386(11) 0.4537(9) 0.2219(6) 0.140 Uiso 1 calc R .
C37 C -0.3485(11) 0.3545(10) 0.1719(5) 0.107(4) Uani 1 d . .
H37 H -0.3529(11) 0.4050(10) 0.1402(5) 0.133 Uiso 1 calc R .
C38 C -0.2910(9) 0.2438(10) 0.1734(4) 0.072(3) Uani 1 d . .
C39 C -0.3116(8) 0.1185(7) 0.3195(3) 0.071(3) Uani 1 d . .
H39A H -0.3245(8) 0.0517(7) 0.3126(3) 0.089 Uiso 1 calc R .
H39B H -0.3749(8) 0.1424(7) 0.3467(3) 0.089 Uiso 1 calc R .
C40 C -0.2253(8) 0.2082(7) 0.1237(3) 0.070(3) Uani 1 d . .
H40A H -0.2630(8) 0.2595(7) 0.0920(3) 0.088 Uiso 1 calc R .
H40B H -0.2411(8) 0.1396(7) 0.1211(3) 0.088 Uiso 1 calc R .
C41 C -0.1363(10) 0.2212(7) 0.3592(4) 0.051(3) Uani 1 d . .
C42 C -0.2065(10) 0.2655(9) 0.4001(4) 0.080(3) Uani 1 d . .
H42 H -0.2630(10) 0.2298(9) 0.4210(4) 0.100 Uiso 1 calc R .
C43 C -0.1949(14) 0.3631(10) 0.4110(5) 0.112(6) Uani 1 d . .
H43 H -0.2438(14) 0.3915(10) 0.4389(5) 0.140 Uiso 1 calc R .
C44 C -0.1142(15) 0.4162(11) 0.3818(6) 0.117(6) Uani 1 d . .
H44 H -0.1065(15) 0.4816(11) 0.3887(6) 0.146 Uiso 1 calc R .
C45 C -0.0457(11) 0.3724(10) 0.3429(5) 0.109(5) Uani 1 d . .
H45 H 0.0107(11) 0.4083(10) 0.3221(5) 0.136 Uiso 1 calc R .
C46 C -0.0550(10) 0.2754(8) 0.3321(4) 0.070(3) Uani 1 d . .
H46 H -0.0028(10) 0.2470(8) 0.3049(4) 0.087 Uiso 1 calc R .
C47 C -0.1239(11) 0.0040(7) 0.4064(4) 0.054(3) Uani 1 d . .
C48 C -0.2244(11) -0.0103(8) 0.4415(5) 0.080(3) Uani 1 d . .
H48 H -0.3109(11) 0.0250(8) 0.4323(5) 0.100 Uiso 1 calc R .
C49 C -0.1941(14) -0.0801(10) 0.4924(5) 0.093(4) Uani 1 d . .
H49 H -0.2620(14) -0.0891(10) 0.5165(5) 0.116 Uiso 1 calc R .
C50 C -0.0713(15) -0.1331(10) 0.5067(6) 0.102(5) Uani 1 d . .
H50 H -0.0546(15) -0.1791(10) 0.5399(6) 0.127 Uiso 1 calc R .
C51 C 0.0293(13) -0.1190(9) 0.4720(5) 0.091(4) Uani 1 d . .
H51 H 0.1155(13) -0.1541(9) 0.4818(5) 0.114 Uiso 1 calc R .
C52 C 0.0017(10) -0.0505(8) 0.4210(4) 0.065(3) Uani 1 d . .
H52 H 0.0703(10) -0.0424(8) 0.3971(4) 0.082 Uiso 1 calc R .
C53 C -0.0276(9) 0.3259(8) 0.1265(5) 0.064(3) Uani 1 d . .
C54 C -0.0329(14) 0.3580(10) 0.1757(5) 0.141(6) Uani 1 d . .
H54 H -0.0355(14) 0.3083(10) 0.2072(5) 0.176 Uiso 1 calc R .
C55 C -0.0346(16) 0.4592(13) 0.1796(7) 0.166(8) Uani 1 d . .
H55 H -0.0414(16) 0.4788(13) 0.2134(7) 0.207 Uiso 1 calc R .
C56 C -0.0264(13) 0.5321(12) 0.1349(8) 0.124(6) Uani 1 d . .
H56 H -0.0212(13) 0.6004(12) 0.1380(8) 0.154 Uiso 1 calc R .
C57 C -0.0257(16) 0.5057(12) 0.0859(6) 0.163(7) Uani 1 d . .
H57 H -0.0246(16) 0.5567(12) 0.0548(6) 0.204 Uiso 1 calc R .
C58 C -0.0265(12) 0.4027(12) 0.0821(5) 0.127(5) Uani 1 d . .
H58 H -0.0264(12) 0.3852(12) 0.0480(5) 0.159 Uiso 1 calc R .
C59 C 0.0186(10) 0.1550(7) 0.0628(4) 0.064(3) Uani 1 d . .
C60 C 0.1376(10) 0.0847(9) 0.0658(4) 0.101(4) Uani 1 d . .
H60 H 0.1805(10) 0.0574(9) 0.0988(4) 0.126 Uiso 1 calc R .
C61 C 0.1952(11) 0.0538(11) 0.0174(5) 0.127(5) Uani 1 d . .
H61 H 0.2788(11) 0.0081(11) 0.0187(5) 0.159 Uiso 1 calc R .
C62 C 0.1317(14) 0.0890(10) -0.0307(5) 0.109(4) Uani 1 d . .
H62 H 0.1704(14) 0.0676(10) -0.0621(5) 0.137 Uiso 1 calc R .
C63 C 0.0105(13) 0.1560(10) -0.0320(4) 0.111(4) Uani 1 d . .
H63 H -0.0345(13) 0.1793(10) -0.0647(4) 0.139 Uiso 1 calc R .
C64 C -0.0487(11) 0.1912(8) 0.0141(4) 0.097(4) Uani 1 d . .
H64 H -0.1316(11) 0.2380(8) 0.0123(4) 0.121 Uiso 1 calc R .
N1 N -0.0496(9) -0.1211(7) 0.1911(3) 0.059(2) Uani 1 d . .
O5 O -0.1104(7) -0.1708(6) 0.1697(3) 0.096(3) Uani 1 d . .
O6 O -0.0945(5) -0.0745(4) 0.2302(2) 0.056(2) Uani 1 d . .
O7 O 0.0696(6) -0.1172(4) 0.1763(2) 0.061(2) Uani 1 d . .
N2 N 0.2487(9) 0.0998(7) 0.2961(4) 0.071(3) Uani 1 d . .
O8 O 0.3206(9) 0.1429(6) 0.3162(4) 0.156(4) Uani 1 d . .
O9 O 0.1859(6) 0.1448(4) 0.2534(3) 0.065(2) Uani 1 d . .
O10 O 0.2365(5) 0.0057(5) 0.3178(2) 0.060(2) Uani 1 d . .
N3 N -0.3295(9) 0.4504(8) -0.0099(4) 0.076(3) Uiso 0.67 d PD 1
O11 O -0.3510(12) 0.4172(11) 0.0334(4) 0.211(3) Uiso 0.67 d PD 1
O12 O -0.4263(11) 0.5095(10) -0.0425(5) 0.211(3) Uiso 0.67 d PD 1
O13 O -0.2275(10) 0.4314(11) -0.0352(5) 0.211(3) Uiso 0.67 d PD 1
N4 N -0.4757(13) 0.4513(9) 0.5057(8) 0.076(3) Uiso 0.33 d PD 2
O14 O -0.4162(21) 0.3601(9) 0.5023(11) 0.211(3) Uiso 0.33 d PD 2
O15 O -0.4154(9) 0.5148(11) 0.5168(5) 0.211(3) Uiso 0.67 d PD 2
O16 O -0.4580(17) 0.0538(14) 0.5779(7) 0.179(7) Uiso 0.50 d P 1
H16A H -0.4569 -0.0268 0.5890 0.224 Uiso 0.50 d P 1
C65 C -0.4497(13) 0.1528(12) 0.5438(5) 0.198(13) Uiso 0.50 d P 1
H65A H -0.4984(13) 0.1627(12) 0.5112(5) 0.247 Uiso 0.50 calc PR 1
H65B H -0.3595(13) 0.1510(12) 0.5350(5) 0.247 Uiso 0.50 calc PR 1
H65C H -0.4858(13) 0.2109(12) 0.5625(5) 0.247 Uiso 0.50 calc PR 1
O17 O -0.6232(13) 0.2734(12) 0.4162(5) 0.120(7) Uiso 0.25 d PR 1
O17' O -0.5415(13) 0.2243(12) 0.4300(5) 0.120(7) Uiso 0.25 d PR 1
C66 C -0.6021(13) 0.3461(12) 0.4378(5) 0.250(17) Uiso 0.50 d PR 1

loop_
_atom_type_symbol
_atom_type_description
_atom_type_scat_dispersion_real
_atom_type_scat_dispersion_imag
_atom_type_scat_source
C C 0.0033 0.0016 'International Tables Vol C Tables 4.2.6.8 and 6.1.1.4'
H H 0.0000 0.0000 'International Tables Vol C Tables 4.2.6.8 and 6.1.1.4'
N N 0.0061 0.0033 'International Tables Vol C Tables 4.2.6.8 and 6.1.1.4'
O O 0.0106 0.0060 'International Tables Vol C Tables 4.2.6.8 and 6.1.1.4'
P P 0.1023 0.0942 'International Tables Vol C Tables 4.2.6.8 and 6.1.1.4'
Y Y -2.7962 3.5667 'International Tables Vol C Tables 4.2.6.8 and 6.1.1.4'

loop_
_geom_angle_atom_site_label_1
_geom_angle_atom_site_label_2
_geom_angle_atom_site_label_3
_geom_angle
_geom_angle_site_symmetry_1
_geom_angle_site_symmetry_3
_geom_angle_publ_flag
O4 Y O1 155.3(2) . . ?
O4 Y O3 92.9(2) . . ?
O1 Y O3 94.9(2) . . ?
O4 Y O2 92.7(2) . . ?
O1 Y O2 90.0(2) . . ?
O3 Y O2 155.2(2) . . ?
O4 Y O6 81.1(2) . . ?
O1 Y O6 78.0(2) . . ?
O3 Y O6 76.3(2) . . ?
O2 Y O6 128.5(2) . . ?
O4 Y O10 128.0(2) . . ?
O1 Y O10 76.7(2) . . ?
O3 Y O10 76.2(2) . . ?
O2 Y O10 81.4(2) . . ?
O6 Y O10 140.5(2) . . ?
O4 Y O9 76.2(2) . . ?
O1 Y O9 128.2(2) . . ?
O3 Y O9 80.4(2) . . ?
O2 Y O9 77.5(2) . . ?
O6 Y O9 146.4(2) . . ?
O10 Y O9 52.0(2) . . ?
O4 Y O7 77.3(2) . . ?
O1 Y O7 79.4(2) . . ?
O3 Y O7 128.2(2) . . ?
O2 Y O7 76.6(2) . . ?
O6 Y O7 52.0(2) . . ?
O10 Y O7 147.3(2) . . ?
O9 Y O7 141.7(2) . . ?
O4 Y N2 101.9(2) . . ?
O1 Y N2 102.7(2) . . ?
O3 Y N2 78.3(2) . . ?
O2 Y N2 77.0(2) . . ?
O6 Y N2 154.5(2) . . ?
O10 Y N2 26.4(2) . . ?
O9 Y N2 25.7(2) . . ?
O7 Y N2 153.5(2) . . ?
O4 Y N1 77.9(2) . . ?
O1 Y N1 77.6(2) . . ?
O3 Y N1 101.8(2) . . ?
O2 Y N1 103.0(2) . . ?
O6 Y N1 25.6(2) . . ?
O10 Y N1 153.9(2) . . ?
O9 Y N1 154.1(2) . . ?
O7 Y N1 26.4(2) . . ?
N2 Y N1 179.7(3) . . ?
O1 P1 C15 110.9(5) . . ?
O1 P1 C9 110.9(4) . . ?
C15 P1 C9 107.8(4) . . ?
O1 P1 C7 111.9(4) . . ?
C15 P1 C7 105.2(4) . . ?
C9 P1 C7 110.1(5) . . ?
O2 P2 C21 112.5(4) . . ?
O2 P2 C27 110.4(4) . . ?
C21 P2 C27 106.3(5) . . ?
O2 P2 C8 113.6(3) . . ?
C21 P2 C8 106.5(4) . . ?
C27 P2 C8 107.2(4) . . ?
O3 P3 C41 111.7(4) . . ?
O3 P3 C47 110.8(4) . . ?
C41 P3 C47 106.5(4) . . ?
O3 P3 C39 110.8(4) . . ?
C41 P3 C39 106.5(4) . . ?
C47 P3 C39 110.3(5) . . ?
O4 P4 C53 110.8(4) . . ?
O4 P4 C59 111.3(4) . . ?
C53 P4 C59 109.2(5) . . ?
O4 P4 C40 110.5(4) . . ?
C53 P4 C40 107.2(4) . . ?
C59 P4 C40 107.7(5) . . ?
P1 O1 Y 176.6(3) . . ?
P2 O2 Y 174.1(3) . . ?
P3 O3 Y 174.6(3) . . ?
P4 O4 Y 176.4(4) . . ?
C6 C1 C2 120.2(10) . . ?
C6 C1 H1 119.9(6) . . ?
C2 C1 H1 119.9(7) . . ?
C1 C2 C3 117.7(10) . . ?
C1 C2 C7 121.0(10) . . ?
C3 C2 C7 121.0(12) . . ?
C4 C3 C2 119.6(12) . . ?
C4 C3 H3 120.2(9) . . ?
C2 C3 H3 120.1(8) . . ?
C3 C4 C5 121.2(14) . . ?
C3 C4 H4 119.4(9) . . ?
C5 C4 H4 119.4(8) . . ?
C6 C5 C4 120.1(13) . . ?
C6 C5 H5 120.0(8) . . ?
C4 C5 H5 120.0(8) . . ?
C1 C6 C5 121.2(11) . . ?
C1 C6 C8 117.6(9) . . ?
C5 C6 C8 121.0(11) . . ?
C2 C7 P1 112.0(6) . . ?
C2 C7 H7A 109.2(5) . . ?
P1 C7 H7A 109.2(3) . . ?
C2 C7 H7B 109.2(6) . . ?
P1 C7 H7B 109.2(3) . . ?
H7A C7 H7B 107.9 . . ?
C6 C8 P2 109.7(6) . . ?
C6 C8 H8A 109.7(5) . . ?
P2 C8 H8A 109.7(3) . . ?
C6 C8 H8B 109.7(5) . . ?
P2 C8 H8B 109.7(3) . . ?
H8A C8 H8B 108.2 . . ?
C10 C9 C14 120.1(10) . . ?
C10 C9 P1 115.8(9) . . ?
C14 C9 P1 124.1(9) . . ?
C9 C10 C11 117.4(10) . . ?
C9 C10 H10 121.3(6) . . ?
C11 C10 H10 121.3(7) . . ?
C12 C11 C10 120.2(12) . . ?
C12 C11 H11 119.9(9) . . ?
C10 C11 H11 119.9(7) . . ?
C13 C12 C11 121.0(14) . . ?
C13 C12 H12 119.5(9) . . ?
C11 C12 H12 119.5(9) . . ?
C14 C13 C12 119.6(13) . . ?
C14 C13 H13 120.2(9) . . ?
C12 C13 H13 120.2(9) . . ?
C13 C14 C9 121.6(12) . . ?
C13 C14 H14 119.2(9) . . ?
C9 C14 H14 119.2(7) . . ?
C20 C15 C16 117.8(11) . . ?
C20 C15 P1 122.2(9) . . ?
C16 C15 P1 120.0(10) . . ?
C15 C16 C17 118.5(12) . . ?
C15 C16 H16 120.8(7) . . ?
C17 C16 H16 120.7(8) . . ?
C18 C17 C16 121.7(16) . . ?
C18 C17 H17 119.1(12) . . ?
C16 C17 H17 119.2(8) . . ?
C17 C18 C19 118.1(19) . . ?
C17 C18 H18 121.0(12) . . ?
C19 C18 H18 120.9(12) . . ?
C20 C19 C18 121.0(17) . . ?
C20 C19 H19 119.5(9) . . ?
C18 C19 H19 119.6(12) . . ?
C19 C20 C15 122.9(13) . . ?
C19 C20 H20 118.6(9) . . ?
C15 C20 H20 118.6(7) . . ?
C26 C21 C22 120.3(10) . . ?
C26 C21 P2 120.7(10) . . ?
C22 C21 P2 118.9(8) . . ?
C21 C22 C23 121.1(11) . . ?
C21 C22 H22 119.4(6) . . ?
C23 C22 H22 119.5(8) . . ?
C22 C23 C24 117.7(12) . . ?
C22 C23 H23 121.1(8) . . ?
C24 C23 H23 121.2(9) . . ?
C25 C24 C23 120.0(14) . . ?
C25 C24 H24 120.0(10) . . ?
C23 C24 H24 120.0(9) . . ?
C26 C25 C24 120.2(16) . . ?
C26 C25 H25 119.9(9) . . ?
C24 C25 H25 119.9(10) . . ?
C21 C26 C25 120.4(13) . . ?
C21 C26 H26 119.8(7) . . ?
C25 C26 H26 119.8(9) . . ?
C32 C27 C28 117.5(9) . . ?
C32 C27 P2 118.7(9) . . ?
C28 C27 P2 123.8(8) . . ?
C29 C28 C27 120.0(11) . . ?
C29 C28 H28 120.0(8) . . ?
C27 C28 H28 120.0(6) . . ?
C28 C29 C30 124.4(12) . . ?
C28 C29 H29 117.8(8) . . ?
C30 C29 H29 117.8(8) . . ?
C29 C30 C31 117.4(12) . . ?
C29 C30 H30 121.3(8) . . ?
C31 C30 H30 121.3(8) . . ?
C30 C31 C32 120.4(11) . . ?
C30 C31 H31 119.8(8) . . ?
C32 C31 H31 119.8(7) . . ?
C27 C32 C31 120.2(10) . . ?
C27 C32 H32 119.9(7) . . ?
C31 C32 H32 119.9(7) . . ?
C34 C33 C38 121.1(10) . . ?
C34 C33 H33 119.5(7) . . ?
C38 C33 H33 119.5(6) . . ?
C33 C34 C35 118.9(11) . . ?
C33 C34 C39 118.5(10) . . ?
C35 C34 C39 122.4(11) . . ?
C34 C35 C36 121.1(11) . . ?
C34 C35 H35 119.4(7) . . ?
C36 C35 H35 119.5(7) . . ?
C37 C36 C35 121.8(11) . . ?
C37 C36 H36 119.1(8) . . ?
C35 C36 H36 119.0(7) . . ?
C36 C37 C38 115.8(11) . . ?
C36 C37 H37 122.1(8) . . ?
C38 C37 H37 122.1(7) . . ?
C33 C38 C37 121.3(10) . . ?
C33 C38 C40 119.4(10) . . ?
C37 C38 C40 119.1(11) . . ?
C34 C39 P3 110.1(6) . . ?
C34 C39 H39A 109.6(6) . . ?
P3 C39 H39A 109.6(3) . . ?
C34 C39 H39B 109.7(5) . . ?
P3 C39 H39B 109.6(3) . . ?
H39A C39 H39B 108.2 . . ?
C38 C40 P4 111.4(6) . . ?
C38 C40 H40A 109.3(5) . . ?
P4 C40 H40A 109.4(3) . . ?
C38 C40 H40B 109.4(6) . . ?
P4 C40 H40B 109.3(3) . . ?
H40A C40 H40B 108.0 . . ?
C46 C41 C42 115.9(10) . . ?
C46 C41 P3 121.3(8) . . ?
C42 C41 P3 122.8(9) . . ?
C41 C42 C43 121.4(11) . . ?
C41 C42 H42 119.3(7) . . ?
C43 C42 H42 119.3(8) . . ?
C44 C43 C42 120.7(14) . . ?
C44 C43 H43 119.7(10) . . ?
C42 C43 H43 119.6(8) . . ?
C45 C44 C43 117.5(16) . . ?
C45 C44 H44 121.3(10) . . ?
C43 C44 H44 121.2(10) . . ?
C44 C45 C46 122.4(13) . . ?
C44 C45 H45 118.8(10) . . ?
C46 C45 H45 118.8(7) . . ?
C41 C46 C45 122.0(10) . . ?
C41 C46 H46 119.0(6) . . ?
C45 C46 H46 119.0(7) . . ?
C52 C47 C48 118.9(10) . . ?
C52 C47 P3 118.0(9) . . ?
C48 C47 P3 122.9(9) . . ?
C47 C48 C49 118.8(10) . . ?
C47 C48 H48 120.6(7) . . ?
C49 C48 H48 120.6(7) . . ?
C50 C49 C48 122.2(13) . . ?
C50 C49 H49 118.9(10) . . ?
C48 C49 H49 118.9(7) . . ?
C49 C50 C51 119.4(15) . . ?
C49 C50 H50 120.3(10) . . ?
C51 C50 H50 120.3(9) . . ?
C50 C51 C52 119.6(13) . . ?
C50 C51 H51 120.2(9) . . ?
C52 C51 H51 120.2(8) . . ?
C47 C52 C51 121.2(11) . . ?
C47 C52 H52 119.4(6) . . ?
C51 C52 H52 119.4(8) . . ?
C58 C53 C54 116.1(11) . . ?
C58 C53 P4 124.4(10) . . ?
C54 C53 P4 118.6(10) . . ?
C55 C54 C53 122.0(13) . . ?
C55 C54 H54 119.0(10) . . ?
C53 C54 H54 119.0(7) . . ?
C54 C55 C56 120.5(16) . . ?
C54 C55 H55 119.8(10) . . ?
C56 C55 H55 119.7(11) . . ?
C57 C56 C55 119.6(16) . . ?
C57 C56 H56 120.1(11) . . ?
C55 C56 H56 120.3(11) . . ?
C56 C57 C58 119.5(14) . . ?
C56 C57 H57 120.3(11) . . ?
C58 C57 H57 120.2(9) . . ?
C53 C58 C57 122.0(12) . . ?
C53 C58 H58 118.9(8) . . ?
C57 C58 H58 119.0(9) . . ?
C60 C59 C64 120.8(10) . . ?
C60 C59 P4 117.2(8) . . ?
C64 C59 P4 121.9(8) . . ?
C59 C60 C61 118.3(11) . . ?
C59 C60 H60 120.8(6) . . ?
C61 C60 H60 120.9(7) . . ?
C62 C61 C60 121.7(12) . . ?
C62 C61 H61 119.1(8) . . ?
C60 C61 H61 119.1(7) . . ?
C63 C62 C61 118.4(13) . . ?
C63 C62 H62 120.8(8) . . ?
C61 C62 H62 120.8(8) . . ?
C62 C63 C64 122.0(12) . . ?
C62 C63 H63 119.0(8) . . ?
C64 C63 H63 119.0(7) . . ?
C63 C64 C59 118.6(10) . . ?
C63 C64 H64 120.7(7) . . ?
C59 C64 H64 120.7(6) . . ?
O5 N1 O6 123.2(9) . . ?
O5 N1 O7 121.3(9) . . ?
O6 N1 O7 115.4(8) . . ?
O5 N1 Y 177.9(7) . . ?
O6 N1 Y 57.2(5) . . ?
O7 N1 Y 58.2(4) . . ?
N1 O6 Y 97.2(5) . . ?
N1 O7 Y 95.4(5) . . ?
O8 N2 O9 121.6(11) . . ?
O8 N2 O10 121.0(10) . . ?
O9 N2 O10 117.3(9) . . ?
O8 N2 Y 174.9(8) . . ?
O9 N2 Y 58.9(5) . . ?
O10 N2 Y 58.7(5) . . ?
N2 O9 Y 95.5(6) . . ?
N2 O10 Y 94.9(6) . . ?
O11 N3 O13 129.2(10) . . ?
O11 N3 O12 120.2(9) . . ?
O13 N3 O12 110.2(8) . . ?
O14 N4 N4 161.9(35) . 2_466 ?
O14 N4 O15 116.5(10) . 2_466 ?
N4 N4 O15 60.2(7) 2_466 2_466 ?
O14 N4 O15 119.9(11) . . ?
N4 N4 O15 60.3(7) 2_466 . ?
O15 N4 O15 120.5(10) 2_466 . ?
N4 O15 N4 59.5(10) 2_466 . ?
C65 O16 H16A 159.0(17) . . ?
O16 C65 H65A 109.5(9) . . ?
O16 C65 H65B 109.4(9) . . ?
H65A C65 H65B 109.5 . . ?
O16 C65 H65C 109.5(9) . . ?
H65A C65 H65C 109.5 . . ?
H65B C65 H65C 109.5 . . ?
O17' O17 C66 92.0 . . ?
O17 O17' C66 51.0 . . ?
O17 C66 O17' 37.0 . . ?

loop_
_geom_bond_atom_site_label_1
_geom_bond_atom_site_label_2
_geom_bond_distance
_geom_bond_site_symmetry_2
_geom_bond_publ_flag
Y O4 2.248(5) . ?
Y O1 2.257(5) . ?
Y O3 2.261(5) . ?
Y O2 2.266(5) . ?
Y O6 2.465(6) . ?
Y O10 2.475(6) . ?
Y O9 2.482(6) . ?
Y O7 2.484(6) . ?
Y N2 2.887(10) . ?
Y N1 2.910(9) . ?
P1 O1 1.501(5) . ?
P1 C15 1.787(10) . ?
P1 C9 1.796(9) . ?
P1 C7 1.814(8) . ?
P2 O2 1.504(5) . ?
P2 C21 1.780(9) . ?
P2 C27 1.790(9) . ?
P2 C8 1.802(7) . ?
P3 O3 1.493(5) . ?
P3 C41 1.769(9) . ?
P3 C47 1.783(9) . ?
P3 C39 1.798(8) . ?
P4 O4 1.506(5) . ?
P4 C53 1.791(10) . ?
P4 C59 1.809(9) . ?
P4 C40 1.811(8) . ?
C1 C6 1.345(11) . ?
C1 C2 1.395(11) . ?
C1 H1 0.93 . ?
C2 C3 1.443(12) . ?
C2 C7 1.562(11) . ?
C3 C4 1.323(13) . ?
C3 H3 0.93 . ?
C4 C5 1.378(13) . ?
C4 H4 0.93 . ?
C5 C6 1.360(11) . ?
C5 H5 0.93 . ?
C6 C8 1.513(10) . ?
C7 H7A 0.97 . ?
C7 H7B 0.97 . ?
C8 H8A 0.97 . ?
C8 H8B 0.97 . ?
C9 C10 1.371(11) . ?
C9 C14 1.396(11) . ?
C10 C11 1.414(12) . ?
C10 H10 0.93 . ?
C11 C12 1.372(12) . ?
C11 H11 0.93 . ?
C12 C13 1.357(13) . ?
C12 H12 0.93 . ?
C13 C14 1.332(13) . ?
C13 H13 0.93 . ?
C14 H14 0.93 . ?
C15 C20 1.351(12) . ?
C15 C16 1.394(11) . ?
C16 C17 1.436(14) . ?
C16 H16 0.93 . ?
C17 C18 1.33(2) . ?
C17 H17 0.93 . ?
C18 C19 1.38(2) . ?
C18 H18 0.93 . ?
C19 C20 1.357(14) . ?
C19 H19 0.93 . ?
C20 H20 0.93 . ?
C21 C26 1.350(11) . ?
C21 C22 1.362(11) . ?
C22 C23 1.385(11) . ?
C22 H22 0.93 . ?
C23 C24 1.403(14) . ?
C23 H23 0.93 . ?
C24 C25 1.36(2) . ?
C24 H24 0.93 . ?
C25 C26 1.373(14) . ?
C25 H25 0.93 . ?
C26 H26 0.93 . ?
C27 C32 1.372(11) . ?
C27 C28 1.398(11) . ?
C28 C29 1.347(12) . ?
C28 H28 0.93 . ?
C29 C30 1.329(13) . ?
C29 H29 0.93 . ?
C30 C31 1.382(12) . ?
C30 H30 0.93 . ?
C31 C32 1.408(11) . ?
C31 H31 0.93 . ?
C32 H32 0.93 . ?
C33 C34 1.367(11) . ?
C33 C38 1.391(11) . ?
C33 H33 0.93 . ?
C34 C35 1.372(12) . ?
C34 C39 1.494(11) . ?
C35 C36 1.392(12) . ?
C35 H35 0.93 . ?
C36 C37 1.394(12) . ?
C36 H36 0.93 . ?
C37 C38 1.421(12) . ?
C37 H37 0.93 . ?
C38 C40 1.498(10) . ?
C39 H39A 0.97 . ?
C39 H39B 0.97 . ?
C40 H40A 0.97 . ?
C40 H40B 0.97 . ?
C41 C46 1.330(10) . ?
C41 C42 1.371(11) . ?
C42 C43 1.396(13) . ?
C42 H42 0.93 . ?
C43 C44 1.336(15) . ?
C43 H43 0.93 . ?
C44 C45 1.322(14) . ?
C44 H44 0.93 . ?
C45 C46 1.381(12) . ?
C45 H45 0.93 . ?
C46 H46 0.93 . ?
C47 C52 1.367(10) . ?
C47 C48 1.372(11) . ?
C48 C49 1.425(12) . ?
C48 H48 0.93 . ?
C49 C50 1.335(13) . ?
C49 H49 0.93 . ?
C50 C51 1.365(13) . ?
C50 H50 0.93 . ?
C51 C52 1.417(12) . ?
C51 H51 0.93 . ?
C52 H52 0.93 . ?
C53 C58 1.357(12) . ?
C53 C54 1.376(12) . ?
C54 C55 1.347(14) . ?
C54 H54 0.93 . ?
C55 C56 1.35(2) . ?
C55 H55 0.93 . ?
C56 C57 1.343(15) . ?
C56 H56 0.93 . ?
C57 C58 1.377(14) . ?
C57 H57 0.93 . ?
C58 H58 0.93 . ?
C59 C60 1.352(10) . ?
C59 C64 1.388(11) . ?
C60 C61 1.418(12) . ?
C60 H60 0.93 . ?
C61 C62 1.358(12) . ?
C61 H61 0.93 . ?
C62 C63 1.354(12) . ?
C62 H62 0.93 . ?
C63 C64 1.392(12) . ?
C63 H63 0.93 . ?
C64 H64 0.93 . ?
N1 O5 1.227(8) . ?
N1 O6 1.268(8) . ?
N1 O7 1.301(8) . ?
N2 O8 1.229(9) . ?
N2 O9 1.256(9) . ?
N2 O10 1.288(9) . ?
N3 O11 1.128(8) . ?
N3 O13 1.217(8) . ?
N3 O12 1.326(8) . ?
N4 O14 1.222(9) . ?
N4 N4 1.23(2) 2_466 ?
N4 O15 1.244(9) 2_466 ?
N4 O15 1.243(9) . ?
O15 N4 1.244(9) 2_466 ?
O16 C65 1.43(2) . ?
O16 H16A 1.04(2) . ?
C65 H65A 0.96 . ?
C65 H65B 0.96 . ?
C65 H65C 0.96 . ?
O17 O17' 0.97 . ?
O17 C66 1.25 . ?
O17' C66 1.61 . ?
